data_9010802
loop_
_publ_author_name
'Grew, E. S.'
'Armbruster, T.'
'Medenbach, O.'
'Yates, M. G.'
'Carson, C. J.'

_publ_section_title
;Chopinite, [(Mg,Fe)3_](PO4)2, a new mineral isostructural with sarcopside,
 from a fluorapatite segregation in granulite-facies paragneiss, Larsemann
 Hills, Prydz Bay, East Antarctica Locality: Brattnevet, Larsemann Hills,
 Prydz Bay, East Antarctica
;
_journal_name_full 'European Journal of Mineralogy'
_journal_page_first 229
_journal_page_last 245
_journal_paper_doi 10.1127/0935-1221/2007/0019-1712
_journal_volume 19
_journal_year 2007
_chemical_compound_source 'Brattnevet, Larsemann Hills, Prydz Bay, East Antarctica'
_chemical_formula_sum 'Fe0.732 Mg2.268 O8 P2'
_chemical_name_mineral Chopinite
_space_group_IT_number 14
_symmetry_space_group_name_Hall '-P 2ybc'
_symmetry_space_group_name_H-M 'P 1 21/c 1'
_cell_angle_alpha 90
_cell_angle_beta 90.663
_cell_angle_gamma 90
_cell_length_a 5.9305
_cell_length_b 4.7583
_cell_length_c 10.2566
_cell_formula_units_Z 2
_cell_volume 289.413
_database_code_amcsd 0007216
_exptl_crystal_density_diffrn 3.281
_cod_original_formula_sum '(Mg2.268 Fe.732) P2 O8'
_cod_database_code 9010802

loop_
_space_group_symop_operation_xyz
x,y,z
x,1/2-y,1/2+z
-x,1/2+y,1/2-z
-x,-y,-z

loop_
_atom_site_aniso_label
_atom_site_aniso_U_11
_atom_site_aniso_U_22
_atom_site_aniso_U_33
_atom_site_aniso_U_12
_atom_site_aniso_U_13
_atom_site_aniso_U_23
Mg1 0.01260 0.00650 0.01030 -0.00060 0.00240 0.00010
Fe1 0.01260 0.00650 0.01030 -0.00060 0.00240 0.00010
Fe2 0.00930 0.00880 0.00860 -0.00010 0.00090 0.00010
Mg2 0.00930 0.00880 0.00860 -0.00010 0.00090 0.00010
P 0.01120 0.00780 0.00990 0.00000 0.00050 -0.00020
O1 0.01300 0.00900 0.01200 0.00090 0.00140 -0.00070
O2 0.01400 0.01150 0.01010 -0.00100 -0.00030 -0.00020
O3 0.01100 0.01100 0.01500 -0.00080 0.00330 -0.00190
O4 0.01300 0.00960 0.01400 0.00000 0.00030 -0.00140

loop_
_atom_site_label
_atom_site_fract_x
_atom_site_fract_y
_atom_site_fract_z
_atom_site_occupancy
_atom_site_U_iso_or_equiv
Mg1 0.50000 0.00000 0.50000 0.48200 0.00975
Fe1 0.50000 0.00000 0.50000 0.51800 0.00975
Fe2 0.23770 0.01180 0.77910 0.10700 0.00887
Mg2 0.23770 0.01180 0.77910 0.89300 0.00887
P 0.25620 -0.42930 0.59884 1.00000 0.00963
O1 0.27560 0.25190 0.60580 1.00000 0.01127
O2 0.25520 -0.31890 0.45880 1.00000 0.01165
O3 0.06120 -0.31530 0.67890 1.00000 0.01229
O4 0.53340 0.27810 0.33730 1.00000 0.01203

loop_
_cod_related_entry_id
_cod_related_entry_database
_cod_related_entry_code
1 AMCSD 0007216
